data_4333612
loop_
_publ_author_name
'Jos\'e Ruiz'
'Consuelo Vicente'
'Concepci\'on de Haro'
'Delia Bautista'

_publ_section_title
;
 Novel Bis-C,N-Cyclometalated Iridium(III) Thiosemicarbazide Antitumor
 Complexes: Interactions with Human Serum Albumin and DNA, and Inhibition
 of Cathepsin B
;
_journal_name_full 'Inorganic Chemistry'
_journal_page_first 974
_journal_page_last 982
_journal_paper_doi 10.1021/ic302219v
_journal_volume 52
_journal_year 2013
_chemical_formula_sum 'C24 H23 Cl Ir N5 S'
_chemical_formula_weight 641.18
_chemical_name_systematic
; 
 ? 
;
_space_group_IT_number 14
_symmetry_cell_setting monoclinic
_symmetry_space_group_name_Hall '-P 2yn'
_symmetry_space_group_name_H-M 'P 1 21/n 1'
_atom_sites_solution_hydrogens geom
_atom_sites_solution_primary direct
_atom_sites_solution_secondary difmap
_audit_creation_method SHELXL-97
_cell_angle_alpha 90.00
_cell_angle_beta 90.836(2)
_cell_angle_gamma 90.00
_cell_formula_units_Z 4
_cell_length_a 15.5488(12)
_cell_length_b 9.3007(7)
_cell_length_c 20.6588(17)
_cell_measurement_reflns_used 6500
_cell_measurement_temperature 100(2)
_cell_measurement_theta_max 28.17
_cell_measurement_theta_min 2.62
_cell_volume 2987.2(4)
_computing_cell_refinement 'Bruker SAINT'
_computing_data_collection 'Bruker SMART'
_computing_data_reduction 'Bruker SAINT'
_computing_molecular_graphics 'Bruker SHELXTL'
_computing_publication_material 'Bruker SHELXTL'
_computing_structure_refinement 'SHELXL-97 (Sheldrick, 1997)'
_computing_structure_solution 'SHELXS-97 (Sheldrick, 1990)'
_diffrn_ambient_temperature 100(2)
_diffrn_detector_area_resol_mean 8.26
_diffrn_measured_fraction_theta_full 0.996
_diffrn_measured_fraction_theta_max 0.995
_diffrn_measurement_device_type 'Bruker SMART APEX CCD'
_diffrn_measurement_method \w-scan
_diffrn_radiation_monochromator graphite
_diffrn_radiation_source 'fine-focus sealed tube'
_diffrn_radiation_type MoK\a
_diffrn_radiation_wavelength 0.71073
_diffrn_reflns_av_R_equivalents 0.0304
_diffrn_reflns_av_sigmaI/netI 0.0356
_diffrn_reflns_limit_h_max 18
_diffrn_reflns_limit_h_min -19
_diffrn_reflns_limit_k_max 11
_diffrn_reflns_limit_k_min -11
_diffrn_reflns_limit_l_max 26
_diffrn_reflns_limit_l_min -23
_diffrn_reflns_number 19904
_diffrn_reflns_theta_full 26.00
_diffrn_reflns_theta_max 27.10
_diffrn_reflns_theta_min 1.63
_exptl_absorpt_coefficient_mu 4.646
_exptl_absorpt_correction_T_max 0.8009
_exptl_absorpt_correction_T_min 0.5675
_exptl_absorpt_correction_type multi-scan
_exptl_absorpt_process_details SADABS
_exptl_crystal_colour yellow
_exptl_crystal_density_diffrn 1.426
_exptl_crystal_description prism
_exptl_crystal_F_000 1248
_exptl_crystal_size_max 0.25
_exptl_crystal_size_mid 0.09
_exptl_crystal_size_min 0.05
_platon_squeeze_details
;



The structure contains a poorly-resolved region of residual
elelctron density; this could not be adequately modelled and 
so was "removed" using the program SQUEEZE, which is part 
of the PLATON system. The void volume per cell was 888.6 \%A^3^, 
with a void electron count per cell of 187. 
This additional solvent was NOT taken account of when
 calculating derived parameters such as the formula weight, 
because the nature of the solvent was uncertain.


;
_refine_diff_density_max 1.680
_refine_diff_density_min -0.435
_refine_diff_density_rms 0.102
_refine_ls_extinction_method none
_refine_ls_goodness_of_fit_ref 0.968
_refine_ls_hydrogen_treatment 'NH with DFIX, rigid methyl others riding'
_refine_ls_matrix_type full
_refine_ls_number_parameters 303
_refine_ls_number_reflns 6549
_refine_ls_number_restraints 4
_refine_ls_restrained_S_all 0.968
_refine_ls_R_factor_all 0.0398
_refine_ls_R_factor_gt 0.0269
_refine_ls_shift/su_max 0.003
_refine_ls_shift/su_mean 0.000
_refine_ls_structure_factor_coef Fsqd
_refine_ls_weighting_details 'calc w=1/[\s^2^(Fo^2^)+(0.0306P)^2^+0.0000P] where P=(Fo^2^+2Fc^2^)/3'
_refine_ls_weighting_scheme calc
_refine_ls_wR_factor_gt 0.0596
_refine_ls_wR_factor_ref 0.0634
_reflns_number_gt 4786
_reflns_number_total 6549
_reflns_threshold_expression >2sigma(I)
_cod_data_source_file ic302219v_si_001.cif
_cod_data_source_block cvi55s_squeezed
_cod_database_code 4333612

loop_
_symmetry_equiv_pos_as_xyz
'x, y, z'
'-x+1/2, y+1/2, -z+1/2'
'-x, -y, -z'
'x-1/2, -y-1/2, z-1/2'

loop_
_atom_site_label
_atom_site_type_symbol
_atom_site_fract_x
_atom_site_fract_y
_atom_site_fract_z
_atom_site_U_iso_or_equiv
_atom_site_adp_type
_atom_site_occupancy
_atom_site_symmetry_multiplicity
_atom_site_calc_flag
_atom_site_refinement_flags
Ir1 Ir 0.475865(8) 0.249746(13) 0.164614(5) 0.02055(5) Uani 1 1 d .
S1 S 0.54361(6) 0.13933(9) 0.07276(4) 0.02415(18) Uani 1 1 d .
N1 N 0.41470(17) 0.0695(3) 0.19843(13) 0.0230(6) Uani 1 1 d .
N2 N 0.52721(19) 0.4400(3) 0.13433(12) 0.0250(6) Uani 1 1 d .
N3 N 0.59055(19) 0.1677(3) 0.21410(13) 0.0255(6) Uani 1 1 d D
H03A H 0.575(2) 0.097(3) 0.2373(14) 0.031 Uiso 1 1 d D
H03B H 0.615(2) 0.233(3) 0.2392(16) 0.031 Uiso 1 1 d D
N4 N 0.6560(2) 0.1241(4) 0.17143(15) 0.0391(8) Uani 1 1 d D
H04 H 0.7001(17) 0.088(4) 0.1887(17) 0.047 Uiso 1 1 d D
N5 N 0.7022(2) 0.0386(4) 0.07488(17) 0.0427(8) Uani 1 1 d D
H05 H 0.7442(19) 0.004(4) 0.0958(18) 0.051 Uiso 1 1 d D
C1 C 0.4257(2) 0.3295(3) 0.24706(15) 0.0228(7) Uani 1 1 d .
C2 C 0.4345(2) 0.4687(4) 0.27156(17) 0.0333(9) Uani 1 1 d .
H2 H 0.4646 0.5391 0.2475 0.040 Uiso 1 1 calc R
C3 C 0.3997(3) 0.5049(4) 0.33070(18) 0.0420(10) Uani 1 1 d .
H3 H 0.4056 0.6006 0.3462 0.050 Uiso 1 1 calc R
C4 C 0.3570(3) 0.4057(4) 0.36730(18) 0.0414(10) Uani 1 1 d .
H4 H 0.3348 0.4319 0.4083 0.050 Uiso 1 1 calc R
C5 C 0.3463(3) 0.2670(4) 0.34413(19) 0.0374(9) Uani 1 1 d .
H5 H 0.3156 0.1981 0.3687 0.045 Uiso 1 1 calc R
C6 C 0.3809(2) 0.2291(3) 0.28441(17) 0.0271(8) Uani 1 1 d .
C7 C 0.3726(2) 0.0861(4) 0.25599(15) 0.0246(7) Uani 1 1 d .
C8 C 0.3279(2) -0.0294(4) 0.28191(18) 0.0334(8) Uani 1 1 d .
H8 H 0.2980 -0.0176 0.3213 0.040 Uiso 1 1 calc R
C9 C 0.3264(2) -0.1604(4) 0.25108(19) 0.0377(9) Uani 1 1 d .
H9 H 0.2964 -0.2394 0.2692 0.045 Uiso 1 1 calc R
C10 C 0.3693(2) -0.1751(4) 0.19331(18) 0.0345(9) Uani 1 1 d .
H10 H 0.3691 -0.2645 0.1711 0.041 Uiso 1 1 calc R
C11 C 0.4123(2) -0.0584(3) 0.16830(17) 0.0272(8) Uani 1 1 d .
H11 H 0.4412 -0.0689 0.1284 0.033 Uiso 1 1 calc R
C12 C 0.3745(2) 0.3266(4) 0.11367(15) 0.0264(8) Uani 1 1 d .
C13 C 0.2938(3) 0.2655(4) 0.10392(19) 0.0335(9) Uani 1 1 d .
H13 H 0.2806 0.1773 0.1248 0.040 Uiso 1 1 calc R
C14 C 0.2314(3) 0.3306(5) 0.06424(19) 0.0433(11) Uani 1 1 d .
H14 H 0.1770 0.2859 0.0582 0.052 Uiso 1 1 calc R
C15 C 0.2484(3) 0.4582(5) 0.03399(19) 0.0492(12) Uani 1 1 d .
H15 H 0.2059 0.5013 0.0067 0.059 Uiso 1 1 calc R
C16 C 0.3265(3) 0.5238(4) 0.04297(18) 0.0437(11) Uani 1 1 d .
H16 H 0.3378 0.6131 0.0225 0.052 Uiso 1 1 calc R
C17 C 0.3903(2) 0.4590(4) 0.08269(16) 0.0318(8) Uani 1 1 d .
C18 C 0.4752(2) 0.5203(4) 0.09479(16) 0.0311(8) Uani 1 1 d .
C19 C 0.5057(3) 0.6515(4) 0.07047(17) 0.0424(10) Uani 1 1 d .
H19 H 0.4699 0.7077 0.0427 0.051 Uiso 1 1 calc R
C20 C 0.5861(3) 0.6989(4) 0.0863(2) 0.0469(11) Uani 1 1 d .
H20 H 0.6062 0.7879 0.0698 0.056 Uiso 1 1 calc R
C21 C 0.6386(3) 0.6171(4) 0.12670(18) 0.0432(10) Uani 1 1 d .
H21 H 0.6947 0.6485 0.1386 0.052 Uiso 1 1 calc R
C22 C 0.6065(2) 0.4887(4) 0.14894(17) 0.0345(9) Uani 1 1 d .
H22 H 0.6424 0.4313 0.1761 0.041 Uiso 1 1 calc R
C23 C 0.6398(2) 0.0980(3) 0.10885(17) 0.0271(8) Uani 1 1 d .
C24 C 0.6989(3) 0.0174(4) 0.00538(19) 0.0449(11) Uani 1 1 d .
H24A H 0.6461 -0.0344 -0.0065 0.067 Uiso 1 1 calc R
H24B H 0.7489 -0.0389 -0.0079 0.067 Uiso 1 1 calc R
H24C H 0.6994 0.1109 -0.0164 0.067 Uiso 1 1 calc R
Cl1 Cl 0.69999(7) 0.38860(12) 0.30163(5) 0.0533(3) Uani 1 1 d .

loop_
_atom_site_aniso_label
_atom_site_aniso_U_11
_atom_site_aniso_U_22
_atom_site_aniso_U_33
_atom_site_aniso_U_23
_atom_site_aniso_U_13
_atom_site_aniso_U_12
Ir1 0.02508(8) 0.01680(7) 0.01979(7) 0.00223(5) 0.00112(5) 0.00178(6)
S1 0.0317(5) 0.0216(4) 0.0191(4) 0.0017(3) 0.0011(3) 0.0028(4)
N1 0.0220(15) 0.0205(15) 0.0266(15) 0.0040(12) 0.0008(12) -0.0021(11)
N2 0.0385(18) 0.0174(14) 0.0191(14) 0.0003(11) 0.0052(13) 0.0010(12)
N3 0.0296(16) 0.0251(18) 0.0218(15) 0.0003(12) -0.0004(13) -0.0007(13)
N4 0.0317(18) 0.053(2) 0.0317(18) -0.0118(16) -0.0085(14) 0.0181(16)
N5 0.034(2) 0.047(2) 0.047(2) -0.0177(17) 0.0068(16) 0.0057(16)
C1 0.0240(18) 0.0215(18) 0.0228(17) 0.0014(14) 0.0030(14) 0.0075(14)
C2 0.044(2) 0.028(2) 0.0278(19) 0.0005(15) 0.0061(17) 0.0043(17)
C3 0.055(3) 0.034(2) 0.037(2) -0.0064(18) 0.015(2) 0.008(2)
C4 0.045(2) 0.048(3) 0.032(2) -0.0110(18) 0.0145(19) 0.0097(19)
C5 0.036(2) 0.044(2) 0.032(2) 0.0024(17) 0.0082(17) 0.0002(18)
C6 0.0257(18) 0.030(2) 0.0257(18) 0.0015(14) 0.0030(14) 0.0017(15)
C7 0.0242(18) 0.0281(19) 0.0216(17) 0.0005(14) 0.0001(14) 0.0025(14)
C8 0.028(2) 0.039(2) 0.034(2) 0.0038(17) 0.0076(16) -0.0019(16)
C9 0.034(2) 0.032(2) 0.047(2) 0.0087(18) 0.0040(18) -0.0108(17)
C10 0.038(2) 0.023(2) 0.043(2) -0.0002(17) 0.0024(18) -0.0045(16)
C11 0.0287(19) 0.0193(17) 0.034(2) -0.0001(15) 0.0026(15) 0.0015(14)
C12 0.032(2) 0.028(2) 0.0194(17) -0.0052(14) -0.0020(15) 0.0143(16)
C13 0.035(2) 0.032(2) 0.0327(19) -0.0142(16) -0.0036(16) 0.0112(17)
C14 0.036(2) 0.056(3) 0.038(2) -0.019(2) -0.0102(18) 0.021(2)
C15 0.056(3) 0.057(3) 0.034(2) -0.009(2) -0.016(2) 0.034(2)
C16 0.065(3) 0.039(2) 0.027(2) -0.0005(17) -0.005(2) 0.024(2)
C17 0.049(2) 0.0251(19) 0.0215(18) -0.0032(14) -0.0024(16) 0.0137(17)
C18 0.052(2) 0.0236(18) 0.0185(17) 0.0008(14) 0.0086(16) 0.0112(17)
C19 0.080(3) 0.0214(19) 0.026(2) 0.0076(16) 0.011(2) 0.009(2)
C20 0.079(4) 0.0209(19) 0.041(2) 0.0033(18) 0.020(2) -0.006(2)
C21 0.060(3) 0.033(2) 0.037(2) -0.0037(18) 0.015(2) -0.017(2)
C22 0.050(2) 0.0252(19) 0.028(2) -0.0001(15) 0.0014(18) -0.0052(18)
C23 0.0264(19) 0.0218(17) 0.0331(19) -0.0036(15) 0.0038(15) 0.0014(14)
C24 0.055(3) 0.038(2) 0.043(2) -0.0110(19) 0.027(2) -0.003(2)
Cl1 0.0585(7) 0.0565(7) 0.0444(6) 0.0047(5) -0.0173(5) -0.0276(6)

loop_
_atom_type_symbol
_atom_type_description
_atom_type_scat_dispersion_real
_atom_type_scat_dispersion_imag
_atom_type_scat_source
C C 0.0033 0.0016 'International Tables Vol C Tables 4.2.6.8 and 6.1.1.4'
H H 0.0000 0.0000 'International Tables Vol C Tables 4.2.6.8 and 6.1.1.4'
N N 0.0061 0.0033 'International Tables Vol C Tables 4.2.6.8 and 6.1.1.4'
S S 0.1246 0.1234 'International Tables Vol C Tables 4.2.6.8 and 6.1.1.4'
Cl Cl 0.1484 0.1585 'International Tables Vol C Tables 4.2.6.8 and 6.1.1.4'
Ir Ir -1.4442 7.9887 'International Tables Vol C Tables 4.2.6.8 and 6.1.1.4'

loop_
_geom_angle_atom_site_label_1
_geom_angle_atom_site_label_2
_geom_angle_atom_site_label_3
_geom_angle
C12 Ir1 C1 90.09(13)
C12 Ir1 N2 80.71(13)
C1 Ir1 N2 95.57(12)
C12 Ir1 N1 96.02(13)
C1 Ir1 N1 80.05(12)
N2 Ir1 N1 174.58(10)
C12 Ir1 N3 176.27(12)
C1 Ir1 N3 93.22(12)
N2 Ir1 N3 97.24(11)
N1 Ir1 N3 86.25(10)
C12 Ir1 S1 95.01(9)
C1 Ir1 S1 174.54(9)
N2 Ir1 S1 87.18(7)
N1 Ir1 S1 97.44(8)
N3 Ir1 S1 81.75(8)
C23 S1 Ir1 98.17(12)
C11 N1 C7 119.4(3)
C11 N1 Ir1 125.1(2)
C7 N1 Ir1 115.5(2)
C22 N2 C18 118.9(3)
C22 N2 Ir1 125.8(2)
C18 N2 Ir1 115.3(2)
N4 N3 Ir1 113.5(2)
C23 N4 N3 121.8(3)
C23 N5 C24 124.4(3)
C2 C1 C6 117.7(3)
C2 C1 Ir1 127.5(3)
C6 C1 Ir1 114.8(2)
C3 C2 C1 120.5(4)
C4 C3 C2 121.4(4)
C3 C4 C5 119.5(4)
C4 C5 C6 119.6(4)
C5 C6 C1 121.2(3)
C5 C6 C7 123.5(3)
C1 C6 C7 115.3(3)
N1 C7 C8 119.6(3)
N1 C7 C6 114.2(3)
C8 C7 C6 126.2(3)
C9 C8 C7 120.7(3)
C8 C9 C10 118.9(3)
C11 C10 C9 119.2(3)
N1 C11 C10 122.3(3)
C13 C12 C17 117.0(3)
C13 C12 Ir1 129.0(3)
C17 C12 Ir1 114.0(3)
C12 C13 C14 121.7(4)
C15 C14 C13 120.4(4)
C14 C15 C16 120.0(4)
C15 C16 C17 120.2(4)
C12 C17 C16 120.6(4)
C12 C17 C18 115.3(3)
C16 C17 C18 124.0(3)
N2 C18 C19 119.3(4)
N2 C18 C17 114.6(3)
C19 C18 C17 126.1(3)
C20 C19 C18 120.6(4)
C19 C20 C21 119.8(4)
C22 C21 C20 117.7(4)
N2 C22 C21 123.6(4)
N5 C23 N4 117.2(3)
N5 C23 S1 120.4(3)
N4 C23 S1 122.3(3)

loop_
_geom_bond_atom_site_label_1
_geom_bond_atom_site_label_2
_geom_bond_distance
Ir1 C12 2.013(3)
Ir1 C1 2.025(3)
Ir1 N2 2.043(3)
Ir1 N1 2.055(3)
Ir1 N3 2.180(3)
Ir1 S1 2.4132(8)
S1 C23 1.705(3)
N1 C11 1.343(4)
N1 C7 1.374(4)
N2 C22 1.344(4)
N2 C18 1.364(4)
N3 N4 1.416(4)
N4 C23 1.336(4)
N5 C23 1.327(4)
N5 C24 1.450(5)
C1 C2 1.396(5)
C1 C6 1.404(5)
C2 C3 1.385(5)
C3 C4 1.371(5)
C4 C5 1.385(5)
C5 C6 1.398(5)
C6 C7 1.459(4)
C7 C8 1.391(4)
C8 C9 1.375(5)
C9 C10 1.382(5)
C10 C11 1.379(5)
C12 C13 1.390(5)
C12 C17 1.411(5)
C13 C14 1.398(5)
C14 C15 1.369(6)
C15 C16 1.369(6)
C16 C17 1.414(5)
C17 C18 1.456(5)
C18 C19 1.405(5)
C19 C20 1.361(6)
C20 C21 1.385(6)
C21 C22 1.376(5)

loop_
_geom_hbond_atom_site_label_D
_geom_hbond_atom_site_label_H
_geom_hbond_atom_site_label_A
_geom_hbond_distance_DH
_geom_hbond_distance_HA
_geom_hbond_distance_DA
_geom_hbond_angle_DHA
_geom_hbond_site_symmetry_A
N3 H03B Cl1 0.878(18) 2.34(2) 3.209(3) 171(3) .
N4 H04 Cl1 0.836(18) 2.43(2) 3.175(3) 149(3) 2_645
N5 H05 Cl1 0.841(18) 2.52(3) 3.264(4) 148(4) 2_645
C22 H22 Cl1 0.95 2.76 3.577(4) 144.7 .
C19 H19 S1 0.95 2.78 3.614(4) 146.6 3_665

loop_
_platon_squeeze_void_nr
_platon_squeeze_void_average_x
_platon_squeeze_void_average_y
_platon_squeeze_void_average_z
_platon_squeeze_void_volume
_platon_squeeze_void_count_electrons
_platon_squeeze_void_content
1 0.000 -0.024 0.000 442 93 ' '
2 0.500 -0.005 0.500 442 93 ' '
